data_1564840
loop_
_publ_author_name
'Cao, Yihan'
'Shih, Wei-Chun'
'Bhuvanesh, Nattamai'
'Zhou, Jia'
'Ozerov, Oleg V.'

_publ_section_title
;
 Cooperative C-H Activation of Pyridine by PBP Complexes of Rh and Ir Can
 Lead to Bridging 2-Pyridyls with Different Connectivity to the B-M Unit
;
_journal_name_full 'Chemical Science'
_journal_paper_doi 10.1039/D1SC01850G
_journal_year 2021
_chemical_formula_moiety 'C33 H43 B Ir N P2, 0.5(C7 H8)'
_chemical_formula_sum 'C36.5 H47 B Ir N P2'
_chemical_formula_weight 764.70
_chemical_properties_physical Air-sensitive,Moisture-sensitive
_space_group_crystal_system triclinic
_space_group_IT_number 2
_space_group_name_Hall '-P 1'
_space_group_name_H-M_alt 'P -1'
_atom_sites_solution_hydrogens mixed
_atom_sites_solution_primary dual
_audit_creation_date 2020-06-22
_audit_creation_method
;
Olex2 1.2
(compiled 2018.05.29 svn.r3508 for OlexSys, GUI svn.r5506)
;
_audit_update_record
;
2020-07-06 deposited with the CCDC.	2021-10-04 downloaded from the CCDC.
;
_cell_angle_alpha 117.239(2)
_cell_angle_beta 90.452(2)
_cell_angle_gamma 92.091(2)
_cell_formula_units_Z 4
_cell_length_a 11.8373(4)
_cell_length_b 17.7095(6)
_cell_length_c 18.0512(6)
_cell_measurement_reflns_used 9896
_cell_measurement_temperature 110.0
_cell_measurement_theta_max 33.995
_cell_measurement_theta_min 2.670
_cell_volume 3361.0(2)
_computing_cell_refinement 'SAINT V8.38 Bruker AXS Inc., Madison, WI, USA.'
_computing_data_reduction 'SAINT V8.38 Bruker AXS Inc., Madison, WI, USA.'
_computing_molecular_graphics 'Olex2 (Dolomanov et al., 2009)'
_computing_publication_material 'Olex2 (Dolomanov et al., 2009)'
_computing_structure_refinement 'ShelXL (Sheldrick, 2015)'
_computing_structure_solution 'ShelXT (Sheldrick, 2015)'
_diffrn_ambient_temperature 110.0
_diffrn_measured_fraction_theta_full 0.999
_diffrn_measured_fraction_theta_max 0.999
_diffrn_measurement_device_type 'Bruker APEX-II CCD'
_diffrn_measurement_method '\f and \w scans'
_diffrn_radiation_type MoK\a
_diffrn_radiation_wavelength 0.71073
_diffrn_reflns_av_R_equivalents 0.0471
_diffrn_reflns_av_unetI/netI 0.0221
_diffrn_reflns_Laue_measured_fraction_full 0.999
_diffrn_reflns_Laue_measured_fraction_max 0.999
_diffrn_reflns_limit_h_max 15
_diffrn_reflns_limit_h_min -15
_diffrn_reflns_limit_k_max 22
_diffrn_reflns_limit_k_min -22
_diffrn_reflns_limit_l_max 23
_diffrn_reflns_limit_l_min -23
_diffrn_reflns_number 149950
_diffrn_reflns_point_group_measured_fraction_full 0.999
_diffrn_reflns_point_group_measured_fraction_max 0.999
_diffrn_reflns_theta_full 25.242
_diffrn_reflns_theta_max 27.499
_diffrn_reflns_theta_min 1.269
_diffrn_standards_number 0
_exptl_absorpt_coefficient_mu 4.094
_exptl_absorpt_correction_T_max 0.2740
_exptl_absorpt_correction_T_min 0.1458
_exptl_absorpt_correction_type multi-scan
_exptl_absorpt_process_details
'SADABS-2016/2 (Bruker,2016/2) was used for absorption correction. wR2(int) was 0.1055 before and 0.0571 after correction. The Ratio of minimum to maximum transmission is 0.5321. The \l/2 correction factor is Not present.'
_exptl_crystal_colour orange
_exptl_crystal_colour_primary orange
_exptl_crystal_density_diffrn 1.511
_exptl_crystal_description plate
_exptl_crystal_F_000 1540
_exptl_crystal_recrystallization_method 'Re-crystallisation from solvent: Toluene, pentane'
_exptl_crystal_size_max 0.528
_exptl_crystal_size_mid 0.213
_exptl_crystal_size_min 0.046
_refine_diff_density_max 0.745
_refine_diff_density_min -0.633
_refine_diff_density_rms 0.080
_refine_ls_extinction_method none
_refine_ls_goodness_of_fit_ref 1.035
_refine_ls_hydrogen_treatment constr
_refine_ls_matrix_type full
_refine_ls_number_parameters 783
_refine_ls_number_reflns 15415
_refine_ls_number_restraints 122
_refine_ls_restrained_S_all 1.035
_refine_ls_R_factor_all 0.0248
_refine_ls_R_factor_gt 0.0183
_refine_ls_shift/su_max 0.004
_refine_ls_shift/su_mean 0.000
_refine_ls_structure_factor_coef Fsqd
_refine_ls_weighting_details 'w=1/[\s^2^(Fo^2^)+(0.0130P)^2^+3.7637P] where P=(Fo^2^+2Fc^2^)/3'
_refine_ls_weighting_scheme calc
_refine_ls_wR_factor_gt 0.0382
_refine_ls_wR_factor_ref 0.0411
_reflns_Friedel_coverage 0.000
_reflns_number_gt 13528
_reflns_number_total 15415
_reflns_threshold_expression 'I > 2\s(I)'
_cod_data_source_file d1sc01850g3.cif
_cod_data_source_block yhc228
_cod_original_formula_sum 'C36.50 H47 B Ir N P2'
_cod_database_code 1564840
_shelx_shelxl_version_number 2018/3
_shelx_space_group_comment
;
The symmetry employed for this shelxl refinement is uniquely defined
by the following loop, which should always be used as a source of
symmetry information in preference to the above space-group names.
They are only intended as comments.
;
_shelx_estimated_absorpt_t_max 0.834
_shelx_estimated_absorpt_t_min 0.221
_olex2_refinement_description
;
1. Fixed Uiso
 At 1.2 times of:
  All C(H) groups
 At 1.5 times of:
  All C(H,H,H) groups, All Ir(H) groups
2. Restrained distances
 P4-C64A \\sim P4-C64
 with sigma of 0.02
 C65A-C64A \\sim C66-C64 \\sim C66A-C64A \\sim C65-C64
 with sigma of 0.02
 C65-C66 \\sim C65A-C66A
 with sigma of 0.02
 P4-C65 \\sim P4-C66 \\sim P4-C65A \\sim P4-C66A
 with sigma of 0.02
3. Uiso/Uaniso restraints and constraints
P4 \\sim C64 \\sim C65 \\sim C66 \\sim C64A \\sim C65A \\sim C66A: within 2A
with sigma of 0.02 and sigma for terminal atoms of 0.04
Uanis(C66A) = Uanis(C65)
Uanis(C65A) = Uanis(C66)
4. Rigid body (RIGU) restrains
 P4, C64, C65, C66, C64A, C65A, C66A
 with sigma for 1-2 distances of 0.01 and sigma for 1-3 distances of 0.01
5. Others
 Sof(C64A)=Sof(H64A)=Sof(C65A)=Sof(H65D)=Sof(H65E)=Sof(H65F)=Sof(C66A)=
 Sof(H66D)=Sof(H66E)=Sof(H66F)=1-FVAR(1)
 Sof(C64)=Sof(H64)=Sof(C65)=Sof(H65A)=Sof(H65B)=Sof(H65C)=Sof(C66)=Sof(H66A)=
 Sof(H66B)=Sof(H66C)=FVAR(1)
6.a Riding coordinates:
 Ir1(H), Ir2(HA)
6.b Ternary CH refined with riding coordinates:
 C22(H22), C25(H25), C28(H28), C31(H31), C55(H55), C58(H58), C61(H61),
 C64(H64), C64A(H64A)
6.c Aromatic/amide H refined with riding coordinates:
 C2(H2), C3(H3), C6(H6), C7(H7), C8(H8), C9(H9), C11(H11), C12(H12), C13(H13),
 C14(H14), C18(H18), C19(H19), C20(H20), C21(H21), C35(H35), C36(H36), C39(H39),
  C40(H40), C41(H41), C42(H42), C44(H44), C45(H45), C46(H46), C47(H47),
 C51(H51), C52(H52), C53(H53), C54(H54), C2S(H2S), C3S(H3S), C4S(H4S), C5S(H5S),
  C6S(H6S)
6.d Idealised Me refined as rotating group:
 C23(H23A,H23B,H23C), C24(H24A,H24B,H24C), C26(H26A,H26B,H26C), C27(H27A,H27B,
 H27C), C29(H29A,H29B,H29C), C30(H30A,H30B,H30C), C32(H32A,H32B,H32C), C33(H33A,
 H33B,H33C), C56(H56A,H56B,H56C), C57(H57A,H57B,H57C), C59(H59A,H59B,H59C),
 C60(H60A,H60B,H60C), C62(H62A,H62B,H62C), C63(H63A,H63B,H63C), C65(H65A,H65B,
 H65C), C66(H66A,H66B,H66C), C65A(H65D,H65E,H65F), C66A(H66D,H66E,H66F),
 C7S(H7SA,H7SB,H7SC)
;
_olex2_submission_special_instructions 'No special instructions were received'

loop_
_space_group_symop_operation_xyz
'x, y, z'
'-x, -y, -z'

loop_
_atom_site_label
_atom_site_type_symbol
_atom_site_fract_x
_atom_site_fract_y
_atom_site_fract_z
_atom_site_U_iso_or_equiv
_atom_site_adp_type
_atom_site_occupancy
_atom_site_site_symmetry_order
_atom_site_calc_flag
_atom_site_refinement_flags_posn
_atom_site_refinement_flags_adp
_atom_site_refinement_flags_occupancy
_atom_site_disorder_assembly
_atom_site_disorder_group
Ir1 Ir 0.84531(2) 0.68332(2) 0.25412(2) 0.01095(2) Uani 1 1 d . . . . .
H H 0.894332 0.738945 0.225106 0.016 Uiso 1 1 d R . . . .
P1 P 0.74024(5) 0.64249(3) 0.13476(3) 0.01269(11) Uani 1 1 d . . . . .
P2 P 0.92769(5) 0.77089(4) 0.37968(4) 0.01410(11) Uani 1 1 d . . . . .
B1 B 0.6844(2) 0.72356(15) 0.31706(15) 0.0124(5) Uani 1 1 d . . . . .
N1 N 0.66450(15) 0.63189(11) 0.31365(11) 0.0113(3) Uani 1 1 d . . . . .
C1 C 0.76516(18) 0.59793(13) 0.28418(13) 0.0129(4) Uani 1 1 d . . . . .
C2 C 0.7828(2) 0.51528(14) 0.27723(14) 0.0161(4) Uani 1 1 d . . . . .
H2 H 0.852889 0.489717 0.257944 0.019 Uiso 1 1 calc R . . . .
C3 C 0.7009(2) 0.47285(14) 0.29777(14) 0.0175(5) Uani 1 1 d . . . . .
H3 H 0.714328 0.418012 0.292347 0.021 Uiso 1 1 calc R . . . .
C4 C 0.59488(19) 0.50996(13) 0.32743(14) 0.0143(4) Uani 1 1 d . . . . .
C5 C 0.57796(19) 0.59171(13) 0.33450(13) 0.0131(4) Uani 1 1 d . . . . .
C6 C 0.5077(2) 0.46878(14) 0.35002(15) 0.0194(5) Uani 1 1 d . . . . .
H6 H 0.518811 0.414444 0.346609 0.023 Uiso 1 1 calc R . . . .
C7 C 0.4068(2) 0.50670(15) 0.37688(15) 0.0200(5) Uani 1 1 d . . . . .
H7 H 0.349025 0.479237 0.393254 0.024 Uiso 1 1 calc R . . . .
C8 C 0.3890(2) 0.58626(14) 0.38019(14) 0.0179(5) Uani 1 1 d . . . . .
H8 H 0.317849 0.611120 0.396788 0.022 Uiso 1 1 calc R . . . .
C9 C 0.47314(19) 0.62868(13) 0.35971(14) 0.0144(4) Uani 1 1 d . . . . .
H9 H 0.460310 0.682611 0.362633 0.017 Uiso 1 1 calc R . . . .
C10 C 0.60895(19) 0.69782(13) 0.17047(14) 0.0149(4) Uani 1 1 d . . . . .
C11 C 0.5306(2) 0.70499(15) 0.11567(15) 0.0197(5) Uani 1 1 d . . . . .
H11 H 0.540119 0.674447 0.057219 0.024 Uiso 1 1 calc R . . . .
C12 C 0.4394(2) 0.75635(16) 0.14622(16) 0.0231(5) Uani 1 1 d . . . . .
H12 H 0.385823 0.760663 0.109001 0.028 Uiso 1 1 calc R . . . .
C13 C 0.4270(2) 0.80133(15) 0.23157(16) 0.0214(5) Uani 1 1 d . . . . .
H13 H 0.366285 0.838326 0.253113 0.026 Uiso 1 1 calc R . . . .
C14 C 0.50321(19) 0.79248(14) 0.28583(15) 0.0173(5) Uani 1 1 d . . . . .
H14 H 0.492474 0.823178 0.344122 0.021 Uiso 1 1 calc R . . . .
C15 C 0.59585(18) 0.73955(13) 0.25734(14) 0.0127(4) Uani 1 1 d . . . . .
C16 C 0.81278(19) 0.82370(14) 0.44722(14) 0.0156(4) Uani 1 1 d . . . . .
C17 C 0.70253(18) 0.79462(13) 0.41384(13) 0.0124(4) Uani 1 1 d . . . . .
C18 C 0.6146(2) 0.82735(13) 0.47035(14) 0.0159(4) Uani 1 1 d . . . . .
H18 H 0.538990 0.808116 0.451177 0.019 Uiso 1 1 calc R . . . .
C19 C 0.6341(2) 0.88667(14) 0.55308(15) 0.0190(5) Uani 1 1 d . . . . .
H19 H 0.572274 0.907125 0.589152 0.023 Uiso 1 1 calc R . . . .
C20 C 0.7430(2) 0.91614(15) 0.58327(15) 0.0213(5) Uani 1 1 d . . . . .
H20 H 0.756368 0.957843 0.639452 0.026 Uiso 1 1 calc R . . . .
C21 C 0.8322(2) 0.88384(15) 0.53020(15) 0.0213(5) Uani 1 1 d . . . . .
H21 H 0.907472 0.902869 0.550544 0.026 Uiso 1 1 calc R . . . .
C22 C 0.6960(2) 0.52917(14) 0.06479(14) 0.0186(5) Uani 1 1 d . . . . .
H22 H 0.677251 0.523977 0.008490 0.022 Uiso 1 1 calc R . . . .
C23 C 0.5907(2) 0.50035(16) 0.09540(17) 0.0257(5) Uani 1 1 d . . . . .
H23A H 0.605405 0.508275 0.152076 0.039 Uiso 1 1 calc GR . . . .
H23B H 0.572381 0.440126 0.058270 0.039 Uiso 1 1 calc GR . . . .
H23C H 0.527021 0.534187 0.095467 0.039 Uiso 1 1 calc GR . . . .
C24 C 0.7928(2) 0.47037(15) 0.05525(16) 0.0263(6) Uani 1 1 d . . . . .
H24A H 0.859170 0.488230 0.034117 0.040 Uiso 1 1 calc GR . . . .
H24B H 0.769100 0.411765 0.015990 0.040 Uiso 1 1 calc GR . . . .
H24C H 0.811880 0.473556 0.109564 0.040 Uiso 1 1 calc GR . . . .
C25 C 0.7925(2) 0.67896(15) 0.05885(14) 0.0191(5) Uani 1 1 d . . . . .
H25 H 0.741244 0.652560 0.008283 0.023 Uiso 1 1 calc R . . . .
C26 C 0.9119(2) 0.64929(17) 0.03182(17) 0.0291(6) Uani 1 1 d . . . . .
H26A H 0.963804 0.674168 0.080455 0.044 Uiso 1 1 calc GR . . . .
H26B H 0.936699 0.667563 -0.009368 0.044 Uiso 1 1 calc GR . . . .
H26C H 0.911583 0.587149 0.007049 0.044 Uiso 1 1 calc GR . . . .
C27 C 0.7917(2) 0.77561(15) 0.09310(16) 0.0220(5) Uani 1 1 d . . . . .
H27A H 0.715600 0.794791 0.111493 0.033 Uiso 1 1 calc GR . . . .
H27B H 0.813362 0.791001 0.049305 0.033 Uiso 1 1 calc GR . . . .
H27C H 0.845525 0.802894 0.140410 0.033 Uiso 1 1 calc GR . . . .
C28 C 1.0041(2) 0.72860(15) 0.44264(15) 0.0201(5) Uani 1 1 d . . . . .
H28 H 1.046541 0.777006 0.489438 0.024 Uiso 1 1 calc R . . . .
C29 C 0.9213(2) 0.68758(18) 0.47967(17) 0.0269(6) Uani 1 1 d . . . . .
H29A H 0.872047 0.730733 0.518233 0.040 Uiso 1 1 calc GR . . . .
H29B H 0.963605 0.663133 0.509772 0.040 Uiso 1 1 calc GR . . . .
H29C H 0.875183 0.642588 0.434740 0.040 Uiso 1 1 calc GR . . . .
C30 C 1.0884(2) 0.66287(17) 0.39063(18) 0.0283(6) Uani 1 1 d . . . . .
H30A H 1.047674 0.613765 0.345950 0.042 Uiso 1 1 calc GR . . . .
H30B H 1.129773 0.644403 0.426291 0.042 Uiso 1 1 calc GR . . . .
H30C H 1.141875 0.688248 0.366282 0.042 Uiso 1 1 calc GR . . . .
C31 C 1.0222(2) 0.85997(15) 0.38558(15) 0.0206(5) Uani 1 1 d . . . . .
H31 H 1.059978 0.888412 0.442066 0.025 Uiso 1 1 calc R . . . .
C32 C 1.1135(2) 0.82952(16) 0.32030(16) 0.0228(5) Uani 1 1 d . . . . .
H32A H 1.157969 0.787378 0.327077 0.034 Uiso 1 1 calc GR . . . .
H32B H 1.163267 0.877983 0.327462 0.034 Uiso 1 1 calc GR . . . .
H32C H 1.077938 0.803664 0.264431 0.034 Uiso 1 1 calc GR . . . .
C33 C 0.9525(2) 0.92557(15) 0.37425(18) 0.0281(6) Uani 1 1 d . . . . .
H33A H 0.903328 0.896591 0.324356 0.042 Uiso 1 1 calc GR . . . .
H33B H 1.003622 0.966947 0.367968 0.042 Uiso 1 1 calc GR . . . .
H33C H 0.906161 0.955055 0.423178 0.042 Uiso 1 1 calc GR . . . .
Ir2 Ir 0.66739(2) 0.13862(2) 0.16497(2) 0.01273(2) Uani 1 1 d . . . . .
HA H 0.666090 0.173975 0.108478 0.019 Uiso 1 1 d R . . . .
P3 P 0.47935(5) 0.15253(3) 0.15120(4) 0.01416(11) Uani 1 1 d . . . . .
P4 P 0.85274(5) 0.18081(4) 0.19771(4) 0.01819(12) Uani 1 1 d D U . . .
B2 B 0.6430(2) 0.21488(15) 0.30005(15) 0.0142(5) Uani 1 1 d . . . . .
N2 N 0.66230(16) 0.13324(11) 0.31346(12) 0.0144(4) Uani 1 1 d . . . . .
C34 C 0.66457(19) 0.07412(14) 0.23330(14) 0.0163(4) Uani 1 1 d . . . . .
C35 C 0.6705(2) -0.01296(14) 0.21774(15) 0.0190(5) Uani 1 1 d . . . . .
H35 H 0.673225 -0.056765 0.162021 0.023 Uiso 1 1 calc R . . . .
C36 C 0.6723(2) -0.03317(14) 0.28164(15) 0.0197(5) Uani 1 1 d . . . . .
H36 H 0.673208 -0.091162 0.270018 0.024 Uiso 1 1 calc R . . . .
C37 C 0.67275(19) 0.03127(14) 0.36596(15) 0.0165(4) Uani 1 1 d . . . . .
C38 C 0.67063(19) 0.11708(14) 0.38081(14) 0.0146(4) Uani 1 1 d . . . . .
C39 C 0.6754(2) 0.01408(15) 0.43496(16) 0.0208(5) Uani 1 1 d . . . . .
H39 H 0.673918 -0.043135 0.426079 0.025 Uiso 1 1 calc R . . . .
C40 C 0.6800(2) 0.07905(16) 0.51448(16) 0.0209(5) Uani 1 1 d . . . . .
H40 H 0.680442 0.066773 0.560496 0.025 Uiso 1 1 calc R . . . .
C41 C 0.68415(19) 0.16400(15) 0.52834(15) 0.0184(5) Uani 1 1 d . . . . .
H41 H 0.690302 0.208699 0.583761 0.022 Uiso 1 1 calc R . . . .
C42 C 0.67942(19) 0.18318(14) 0.46280(14) 0.0163(4) Uani 1 1 d . . . . .
H42 H 0.682070 0.240770 0.472844 0.020 Uiso 1 1 calc R . . . .
C43 C 0.4318(2) 0.22026(13) 0.25571(14) 0.0158(4) Uani 1 1 d . . . . .
C44 C 0.3208(2) 0.24658(15) 0.27208(15) 0.0210(5) Uani 1 1 d . . . . .
H44 H 0.268549 0.233161 0.227113 0.025 Uiso 1 1 calc R . . . .
C45 C 0.2864(2) 0.29220(16) 0.35359(16) 0.0235(5) Uani 1 1 d . . . . .
H45 H 0.211099 0.310450 0.364573 0.028 Uiso 1 1 calc R . . . .
C46 C 0.3629(2) 0.31077(15) 0.41866(15) 0.0216(5) Uani 1 1 d . . . . .
H46 H 0.339630 0.340408 0.474667 0.026 Uiso 1 1 calc R . . . .
C47 C 0.4734(2) 0.28613(14) 0.40209(14) 0.0175(5) Uani 1 1 d . . . . .
H47 H 0.524708 0.299706 0.447634 0.021 Uiso 1 1 calc R . . . .
C48 C 0.5129(2) 0.24172(13) 0.32037(14) 0.0148(4) Uani 1 1 d . . . . .
C49 C 0.8466(2) 0.27656(14) 0.29772(14) 0.0169(5) Uani 1 1 d . . . . .
C50 C 0.7435(2) 0.28791(13) 0.33932(14) 0.0153(4) Uani 1 1 d . . . . .
C51 C 0.7354(2) 0.36421(14) 0.41324(14) 0.0168(5) Uani 1 1 d . . . . .
H51 H 0.667650 0.374088 0.443490 0.020 Uiso 1 1 calc R . . . .
C52 C 0.8237(2) 0.42587(14) 0.44359(15) 0.0202(5) Uani 1 1 d . . . . .
H52 H 0.815051 0.477062 0.493376 0.024 Uiso 1 1 calc R . . . .
C53 C 0.9235(2) 0.41268(15) 0.40153(15) 0.0218(5) Uani 1 1 d . . . . .
H53 H 0.983656 0.454673 0.422124 0.026 Uiso 1 1 calc R . . . .
C54 C 0.9356(2) 0.33765(15) 0.32886(15) 0.0208(5) Uani 1 1 d . . . . .
H54 H 1.004793 0.327870 0.300230 0.025 Uiso 1 1 calc R . . . .
C55 C 0.3830(2) 0.05530(15) 0.10860(16) 0.0224(5) Uani 1 1 d . . . . .
H55 H 0.420819 0.011869 0.058716 0.027 Uiso 1 1 calc R . . . .
C56 C 0.3753(2) 0.01913(17) 0.17052(19) 0.0319(6) Uani 1 1 d . . . . .
H56A H 0.451654 0.012567 0.187530 0.048 Uiso 1 1 calc GR . . . .
H56B H 0.334485 -0.036403 0.144249 0.048 Uiso 1 1 calc GR . . . .
H56C H 0.334836 0.057951 0.219599 0.048 Uiso 1 1 calc GR . . . .
C57 C 0.2638(2) 0.06239(18) 0.0783(2) 0.0354(7) Uani 1 1 d . . . . .
H57A H 0.221658 0.102566 0.125614 0.053 Uiso 1 1 calc GR . . . .
H57B H 0.224057 0.006446 0.053904 0.053 Uiso 1 1 calc GR . . . .
H57C H 0.269866 0.082671 0.036247 0.053 Uiso 1 1 calc GR . . . .
C58 C 0.4372(2) 0.20694(15) 0.08959(14) 0.0190(5) Uani 1 1 d . . . . .
H58 H 0.353164 0.210904 0.091685 0.023 Uiso 1 1 calc R . . . .
C59 C 0.4681(2) 0.15444(16) -0.00145(15) 0.0258(5) Uani 1 1 d . . . . .
H59A H 0.550373 0.150581 -0.005299 0.039 Uiso 1 1 calc GR . . . .
H59B H 0.441070 0.181849 -0.034277 0.039 Uiso 1 1 calc GR . . . .
H59C H 0.432520 0.097212 -0.023181 0.039 Uiso 1 1 calc GR . . . .
C60 C 0.4898(2) 0.29715(15) 0.12484(16) 0.0240(5) Uani 1 1 d . . . . .
H60A H 0.469296 0.329684 0.183248 0.036 Uiso 1 1 calc GR . . . .
H60B H 0.461424 0.324789 0.092597 0.036 Uiso 1 1 calc GR . . . .
H60C H 0.572228 0.294845 0.121281 0.036 Uiso 1 1 calc GR . . . .
C61 C 0.9324(2) 0.21923(17) 0.13201(17) 0.0306(6) Uani 1 1 d . . . . .
H61 H 1.009347 0.239700 0.158507 0.037 Uiso 1 1 calc R . . . .
C62 C 0.8780(3) 0.29350(18) 0.12794(19) 0.0371(7) Uani 1 1 d . . . . .
H62A H 0.803177 0.275023 0.100488 0.056 Uiso 1 1 calc GR . . . .
H62B H 0.925550 0.314072 0.096145 0.056 Uiso 1 1 calc GR . . . .
H62C H 0.870090 0.339410 0.184541 0.056 Uiso 1 1 calc GR . . . .
C63 C 0.9483(3) 0.1486(2) 0.0438(2) 0.0504(9) Uani 1 1 d . . . . .
H63A H 0.987816 0.102259 0.046583 0.076 Uiso 1 1 calc GR . . . .
H63B H 0.992992 0.171188 0.012357 0.076 Uiso 1 1 calc GR . . . .
H63C H 0.874174 0.127082 0.016006 0.076 Uiso 1 1 calc GR . . . .
C64 C 0.9650(3) 0.1175(2) 0.2124(2) 0.0217(8) Uani 0.767(5) 1 d D U P A 1
H64 H 1.040049 0.141570 0.206302 0.026 Uiso 0.767(5) 1 calc R . P A 1
C65 C 0.9535(4) 0.0240(2) 0.1459(3) 0.0314(11) Uani 0.767(5) 1 d D U P A 1
H65A H 0.880837 -0.001098 0.151378 0.047 Uiso 0.767(5) 1 calc GR . P A 1
H65B H 1.015241 -0.007372 0.153576 0.047 Uiso 0.767(5) 1 calc GR . P A 1
H65C H 0.957069 0.020761 0.090290 0.047 Uiso 0.767(5) 1 calc GR . P A 1
C66 C 0.9625(3) 0.1220(2) 0.2989(2) 0.0291(8) Uani 0.767(5) 1 d D U P A 1
H66A H 0.972626 0.181336 0.341486 0.044 Uiso 0.767(5) 1 calc GR . P A 1
H66B H 1.023654 0.089070 0.304788 0.044 Uiso 0.767(5) 1 calc GR . P A 1
H66C H 0.889609 0.098293 0.305991 0.044 Uiso 0.767(5) 1 calc GR . P A 1
C64A C 0.9273(10) 0.1086(6) 0.2362(8) 0.020(3) Uani 0.233(5) 1 d D U P A 2
H64A H 0.877793 0.105632 0.279538 0.024 Uiso 0.233(5) 1 calc R . P A 2
C65A C 1.0415(9) 0.1428(7) 0.2782(7) 0.0291(8) Uani 0.233(5) 1 d D U P A 2
H65D H 1.087131 0.161225 0.243876 0.044 Uiso 0.233(5) 1 calc GR . P A 2
H65E H 1.079766 0.098205 0.285100 0.044 Uiso 0.233(5) 1 calc GR . P A 2
H65F H 1.031689 0.191303 0.333014 0.044 Uiso 0.233(5) 1 calc GR . P A 2
C66A C 0.9318(15) 0.0179(7) 0.1668(9) 0.0314(11) Uani 0.233(5) 1 d D U P A 2
H66D H 0.862019 0.002747 0.132529 0.047 Uiso 0.233(5) 1 calc GR . P A 2
H66E H 0.939365 -0.021106 0.191205 0.047 Uiso 0.233(5) 1 calc GR . P A 2
H66F H 0.996783 0.013573 0.132042 0.047 Uiso 0.233(5) 1 calc GR . P A 2
C1S C 0.1902(2) 0.46862(15) 0.18237(15) 0.0224(5) Uani 1 1 d . . . . .
C2S C 0.0874(2) 0.50156(16) 0.17633(16) 0.0270(6) Uani 1 1 d . . . . .
H2S H 0.018748 0.472507 0.177176 0.032 Uiso 1 1 calc R . . . .
C3S C 0.0837(3) 0.57601(17) 0.16909(17) 0.0308(6) Uani 1 1 d . . . . .
H3S H 0.012922 0.597724 0.165257 0.037 Uiso 1 1 calc R . . . .
C4S C 0.1831(3) 0.61877(17) 0.16744(16) 0.0304(6) Uani 1 1 d . . . . .
H4S H 0.180746 0.669551 0.161971 0.036 Uiso 1 1 calc R . . . .
C5S C 0.2859(2) 0.58714(16) 0.17381(16) 0.0281(6) Uani 1 1 d . . . . .
H5S H 0.354356 0.616685 0.173466 0.034 Uiso 1 1 calc R . . . .
C6S C 0.2892(2) 0.51223(16) 0.18070(15) 0.0234(5) Uani 1 1 d . . . . .
H6S H 0.360162 0.490582 0.184315 0.028 Uiso 1 1 calc R . . . .
C7S C 0.1946(2) 0.38751(18) 0.1896(2) 0.0328(6) Uani 1 1 d . . . . .
H7SA H 0.189459 0.338856 0.133891 0.049 Uiso 1 1 calc GR . . . .
H7SB H 0.131168 0.383699 0.222529 0.049 Uiso 1 1 calc GR . . . .
H7SC H 0.266012 0.387099 0.217266 0.049 Uiso 1 1 calc GR . . . .

loop_
_atom_site_aniso_label
_atom_site_aniso_U_11
_atom_site_aniso_U_22
_atom_site_aniso_U_33
_atom_site_aniso_U_23
_atom_site_aniso_U_13
_atom_site_aniso_U_12
Ir1 0.01024(4) 0.01114(4) 0.01070(4) 0.00437(3) 0.00061(3) 0.00011(3)
P1 0.0145(3) 0.0125(2) 0.0106(3) 0.0049(2) 0.0003(2) -0.0004(2)
P2 0.0111(3) 0.0155(3) 0.0131(3) 0.0044(2) -0.0004(2) 0.0001(2)
B1 0.0134(12) 0.0109(10) 0.0133(12) 0.0058(9) 0.0015(9) 0.0006(9)
N1 0.0135(9) 0.0115(8) 0.0093(8) 0.0051(7) -0.0004(7) 0.0005(7)
C1 0.0139(11) 0.0145(10) 0.0091(10) 0.0044(8) -0.0004(8) 0.0013(8)
C2 0.0183(11) 0.0153(10) 0.0155(11) 0.0073(9) 0.0033(9) 0.0057(9)
C3 0.0238(12) 0.0130(10) 0.0172(11) 0.0079(9) 0.0027(9) 0.0058(9)
C4 0.0182(11) 0.0134(10) 0.0131(10) 0.0075(9) 0.0009(9) 0.0010(8)
C5 0.0164(11) 0.0132(10) 0.0093(10) 0.0051(8) -0.0019(8) -0.0028(8)
C6 0.0284(13) 0.0134(10) 0.0172(11) 0.0079(9) 0.0024(10) -0.0011(9)
C7 0.0234(13) 0.0191(11) 0.0175(12) 0.0088(10) 0.0031(10) -0.0060(9)
C8 0.0159(11) 0.0182(11) 0.0152(11) 0.0039(9) 0.0015(9) -0.0012(9)
C9 0.0145(11) 0.0130(10) 0.0147(11) 0.0055(9) 0.0006(8) -0.0001(8)
C10 0.0164(11) 0.0130(10) 0.0167(11) 0.0082(9) -0.0014(9) -0.0020(8)
C11 0.0190(12) 0.0259(12) 0.0171(12) 0.0126(10) -0.0022(9) -0.0023(9)
C12 0.0175(12) 0.0338(13) 0.0286(14) 0.0235(12) -0.0036(10) 0.0010(10)
C13 0.0143(11) 0.0253(12) 0.0324(14) 0.0196(11) 0.0033(10) 0.0046(9)
C14 0.0161(11) 0.0175(10) 0.0213(12) 0.0114(10) 0.0027(9) 0.0018(9)
C15 0.0119(10) 0.0109(9) 0.0169(11) 0.0080(9) 0.0001(8) -0.0025(8)
C16 0.0165(11) 0.0143(10) 0.0155(11) 0.0064(9) 0.0015(9) 0.0015(8)
C17 0.0145(11) 0.0101(9) 0.0147(11) 0.0074(8) 0.0004(8) 0.0014(8)
C18 0.0160(11) 0.0146(10) 0.0180(11) 0.0082(9) 0.0020(9) 0.0001(8)
C19 0.0238(13) 0.0162(10) 0.0166(11) 0.0069(9) 0.0079(9) 0.0035(9)
C20 0.0275(13) 0.0183(11) 0.0131(11) 0.0029(9) 0.0003(10) 0.0000(10)
C21 0.0196(12) 0.0203(11) 0.0179(12) 0.0038(10) -0.0018(9) -0.0008(9)
C22 0.0257(13) 0.0148(10) 0.0126(11) 0.0043(9) -0.0037(9) -0.0022(9)
C23 0.0270(14) 0.0207(12) 0.0261(14) 0.0085(11) -0.0055(11) -0.0094(10)
C24 0.0364(15) 0.0161(11) 0.0230(13) 0.0057(10) 0.0037(11) 0.0043(10)
C25 0.0248(13) 0.0205(11) 0.0129(11) 0.0086(9) 0.0026(9) -0.0014(9)
C26 0.0341(15) 0.0316(14) 0.0267(14) 0.0171(12) 0.0167(12) 0.0073(12)
C27 0.0265(13) 0.0207(11) 0.0243(13) 0.0151(10) 0.0027(10) -0.0009(10)
C28 0.0172(12) 0.0243(12) 0.0162(11) 0.0070(10) -0.0038(9) 0.0016(9)
C29 0.0272(14) 0.0375(14) 0.0240(13) 0.0204(12) 0.0027(11) 0.0081(11)
C30 0.0242(14) 0.0345(14) 0.0317(15) 0.0191(12) 0.0060(11) 0.0095(11)
C31 0.0164(12) 0.0199(11) 0.0202(12) 0.0051(10) -0.0032(9) -0.0054(9)
C32 0.0157(12) 0.0263(12) 0.0257(13) 0.0114(11) -0.0002(10) -0.0033(9)
C33 0.0261(14) 0.0143(11) 0.0391(16) 0.0085(11) 0.0019(12) -0.0045(10)
Ir2 0.01540(5) 0.01133(4) 0.01063(4) 0.00443(3) -0.00040(3) -0.00049(3)
P3 0.0167(3) 0.0127(2) 0.0127(3) 0.0055(2) -0.0010(2) -0.0010(2)
P4 0.0156(3) 0.0142(3) 0.0180(3) 0.0015(2) -0.0008(2) 0.0016(2)
B2 0.0200(13) 0.0112(11) 0.0118(11) 0.0057(9) -0.0013(10) 0.0003(9)
N2 0.0169(10) 0.0108(8) 0.0148(9) 0.0054(7) -0.0003(7) 0.0001(7)
C34 0.0162(11) 0.0137(10) 0.0184(11) 0.0068(9) -0.0008(9) -0.0003(8)
C35 0.0224(12) 0.0130(10) 0.0182(12) 0.0043(9) -0.0019(9) 0.0006(9)
C36 0.0213(12) 0.0115(10) 0.0276(13) 0.0101(10) -0.0009(10) 0.0003(9)
C37 0.0142(11) 0.0154(10) 0.0237(12) 0.0123(9) 0.0003(9) 0.0007(8)
C38 0.0127(11) 0.0154(10) 0.0187(11) 0.0104(9) 0.0010(9) 0.0009(8)
C39 0.0192(12) 0.0212(11) 0.0293(13) 0.0178(11) 0.0019(10) 0.0035(9)
C40 0.0186(12) 0.0291(12) 0.0236(13) 0.0191(11) 0.0026(10) 0.0047(10)
C41 0.0156(11) 0.0244(12) 0.0168(11) 0.0106(10) 0.0011(9) 0.0035(9)
C42 0.0153(11) 0.0162(10) 0.0188(11) 0.0090(9) -0.0006(9) 0.0011(8)
C43 0.0194(12) 0.0135(10) 0.0165(11) 0.0085(9) 0.0018(9) 0.0008(8)
C44 0.0210(12) 0.0232(12) 0.0206(12) 0.0114(10) 0.0008(10) 0.0023(9)
C45 0.0199(13) 0.0263(12) 0.0269(13) 0.0140(11) 0.0064(10) 0.0068(10)
C46 0.0282(13) 0.0207(11) 0.0171(12) 0.0094(10) 0.0078(10) 0.0054(10)
C47 0.0234(12) 0.0154(10) 0.0152(11) 0.0084(9) 0.0013(9) 0.0013(9)
C48 0.0209(12) 0.0106(9) 0.0153(11) 0.0082(9) 0.0015(9) -0.0011(8)
C49 0.0181(12) 0.0138(10) 0.0164(11) 0.0047(9) -0.0031(9) 0.0004(8)
C50 0.0208(12) 0.0128(10) 0.0139(11) 0.0076(9) -0.0041(9) 0.0010(8)
C51 0.0237(12) 0.0146(10) 0.0124(11) 0.0067(9) -0.0017(9) -0.0007(9)
C52 0.0302(14) 0.0123(10) 0.0143(11) 0.0031(9) -0.0047(10) -0.0031(9)
C53 0.0258(13) 0.0189(11) 0.0175(12) 0.0061(10) -0.0080(10) -0.0057(10)
C54 0.0191(12) 0.0207(11) 0.0189(12) 0.0061(10) -0.0024(9) -0.0007(9)
C55 0.0208(13) 0.0178(11) 0.0248(13) 0.0067(10) -0.0014(10) -0.0034(9)
C56 0.0317(15) 0.0250(13) 0.0439(17) 0.0206(13) 0.0016(13) -0.0078(11)
C57 0.0236(14) 0.0286(14) 0.0460(18) 0.0109(13) -0.0101(13) -0.0071(11)
C58 0.0214(12) 0.0214(11) 0.0158(11) 0.0099(10) -0.0018(9) 0.0027(9)
C59 0.0343(15) 0.0279(13) 0.0160(12) 0.0104(10) -0.0014(11) 0.0069(11)
C60 0.0316(14) 0.0207(12) 0.0229(13) 0.0125(10) 0.0018(11) 0.0030(10)
C61 0.0223(14) 0.0283(13) 0.0235(14) -0.0029(11) 0.0087(11) -0.0072(11)
C62 0.0490(19) 0.0305(14) 0.0295(15) 0.0125(12) 0.0150(13) -0.0100(13)
C63 0.057(2) 0.0410(18) 0.0269(16) -0.0065(14) 0.0192(15) -0.0072(16)
C64 0.0147(19) 0.0226(17) 0.024(2) 0.0068(15) 0.0027(14) 0.0046(14)
C65 0.030(2) 0.0244(15) 0.033(2) 0.0057(15) 0.0068(18) 0.0134(14)
C66 0.0266(18) 0.0310(17) 0.0302(19) 0.0140(15) -0.0024(15) 0.0093(14)
C64A 0.013(5) 0.020(5) 0.021(6) 0.004(4) 0.002(4) 0.006(4)
C65A 0.0266(18) 0.0310(17) 0.0302(19) 0.0140(15) -0.0024(15) 0.0093(14)
C66A 0.030(2) 0.0244(15) 0.033(2) 0.0057(15) 0.0068(18) 0.0134(14)
C1S 0.0234(13) 0.0223(12) 0.0188(12) 0.0073(10) 0.0001(10) -0.0017(10)
C2S 0.0219(13) 0.0274(13) 0.0253(14) 0.0067(11) 0.0009(11) -0.0009(10)
C3S 0.0339(16) 0.0294(14) 0.0231(14) 0.0059(11) 0.0024(11) 0.0118(12)
C4S 0.0475(18) 0.0220(12) 0.0210(13) 0.0088(11) 0.0069(12) 0.0067(12)
C5S 0.0339(15) 0.0249(13) 0.0227(13) 0.0089(11) 0.0033(11) -0.0051(11)
C6S 0.0223(13) 0.0265(12) 0.0202(12) 0.0097(10) -0.0007(10) -0.0003(10)
C7S 0.0300(15) 0.0306(14) 0.0431(17) 0.0217(13) -0.0010(13) -0.0026(11)

loop_
_atom_type_symbol
_atom_type_description
_atom_type_scat_dispersion_real
_atom_type_scat_dispersion_imag
_atom_type_scat_source
C C 0.0033 0.0016 'International Tables Vol C Tables 4.2.6.8 and 6.1.1.4'
H H 0.0000 0.0000 'International Tables Vol C Tables 4.2.6.8 and 6.1.1.4'
B B 0.0013 0.0007 'International Tables Vol C Tables 4.2.6.8 and 6.1.1.4'
Ir Ir -1.4442 7.9887 'International Tables Vol C Tables 4.2.6.8 and 6.1.1.4'
N N 0.0061 0.0033 'International Tables Vol C Tables 4.2.6.8 and 6.1.1.4'
P P 0.1023 0.0942 'International Tables Vol C Tables 4.2.6.8 and 6.1.1.4'

loop_
_geom_angle_atom_site_label_1
_geom_angle_atom_site_label_2
_geom_angle_atom_site_label_3
_geom_angle
_geom_angle_site_symmetry_1
_geom_angle_site_symmetry_3
_geom_angle_publ_flag
P1 Ir1 H 80.1 . . ?
P2 Ir1 H 86.8 . . ?
P2 Ir1 P1 158.74(2) . . ?
B1 Ir1 H 114.6 . . ?
B1 Ir1 P1 84.88(7) . . ?
B1 Ir1 P2 85.56(7) . . ?
C1 Ir1 H 173.9 . . ?
C1 Ir1 P1 93.86(6) . . ?
C1 Ir1 P2 99.20(6) . . ?
C1 Ir1 B1 64.93(8) . . ?
C10 P1 Ir1 103.90(7) . . ?
C10 P1 C22 105.57(11) . . ?
C10 P1 C25 103.48(10) . . ?
C22 P1 Ir1 122.77(8) . . ?
C25 P1 Ir1 117.25(8) . . ?
C25 P1 C22 101.88(11) . . ?
C16 P2 Ir1 105.69(8) . . ?
C16 P2 C28 101.56(11) . . ?
C16 P2 C31 103.91(11) . . ?
C28 P2 Ir1 121.64(8) . . ?
C31 P2 Ir1 117.17(8) . . ?
C31 P2 C28 104.43(11) . . ?
N1 B1 Ir1 89.68(12) . . ?
N1 B1 C15 112.68(17) . . ?
N1 B1 C17 108.80(17) . . ?
C15 B1 Ir1 110.02(15) . . ?
C15 B1 C17 119.47(17) . . ?
C17 B1 Ir1 112.29(15) . . ?
C1 N1 B1 100.11(17) . . ?
C1 N1 C5 124.72(18) . . ?
C5 N1 B1 135.14(18) . . ?
N1 C1 Ir1 104.56(14) . . ?
N1 C1 C2 116.78(19) . . ?
C2 C1 Ir1 138.48(17) . . ?
C1 C2 H2 119.4 . . ?
C3 C2 C1 121.2(2) . . ?
C3 C2 H2 119.4 . . ?
C2 C3 H3 119.7 . . ?
C2 C3 C4 120.6(2) . . ?
C4 C3 H3 119.7 . . ?
C5 C4 C3 118.0(2) . . ?
C6 C4 C3 122.8(2) . . ?
C6 C4 C5 119.2(2) . . ?
N1 C5 C4 118.6(2) . . ?
N1 C5 C9 121.55(19) . . ?
C9 C5 C4 119.8(2) . . ?
C4 C6 H6 119.8 . . ?
C7 C6 C4 120.4(2) . . ?
C7 C6 H6 119.8 . . ?
C6 C7 H7 120.0 . . ?
C6 C7 C8 120.0(2) . . ?
C8 C7 H7 120.0 . . ?
C7 C8 H8 119.5 . . ?
C9 C8 C7 121.0(2) . . ?
C9 C8 H8 119.5 . . ?
C5 C9 H9 120.2 . . ?
C8 C9 C5 119.6(2) . . ?
C8 C9 H9 120.2 . . ?
C11 C10 P1 122.27(18) . . ?
C11 C10 C15 121.6(2) . . ?
C15 C10 P1 115.86(16) . . ?
C10 C11 H11 119.8 . . ?
C12 C11 C10 120.4(2) . . ?
C12 C11 H11 119.8 . . ?
C11 C12 H12 120.3 . . ?
C13 C12 C11 119.3(2) . . ?
C13 C12 H12 120.3 . . ?
C12 C13 H13 119.9 . . ?
C12 C13 C14 120.2(2) . . ?
C14 C13 H13 119.9 . . ?
C13 C14 H14 118.8 . . ?
C13 C14 C15 122.3(2) . . ?
C15 C14 H14 118.8 . . ?
C10 C15 B1 119.31(19) . . ?
C10 C15 C14 116.1(2) . . ?
C14 C15 B1 124.6(2) . . ?
C17 C16 P2 116.23(16) . . ?
C21 C16 P2 121.81(18) . . ?
C21 C16 C17 121.7(2) . . ?
C16 C17 B1 119.82(19) . . ?
C18 C17 B1 124.4(2) . . ?
C18 C17 C16 115.7(2) . . ?
C17 C18 H18 118.7 . . ?
C19 C18 C17 122.5(2) . . ?
C19 C18 H18 118.7 . . ?
C18 C19 H19 119.8 . . ?
C20 C19 C18 120.4(2) . . ?
C20 C19 H19 119.8 . . ?
C19 C20 H20 120.6 . . ?
C19 C20 C21 118.9(2) . . ?
C21 C20 H20 120.6 . . ?
C16 C21 H21 119.6 . . ?
C20 C21 C16 120.8(2) . . ?
C20 C21 H21 119.6 . . ?
P1 C22 H22 107.9 . . ?
C23 C22 P1 112.21(16) . . ?
C23 C22 H22 107.9 . . ?
C23 C22 C24 109.9(2) . . ?
C24 C22 P1 110.90(17) . . ?
C24 C22 H22 107.9 . . ?
C22 C23 H23A 109.5 . . ?
C22 C23 H23B 109.5 . . ?
C22 C23 H23C 109.5 . . ?
H23A C23 H23B 109.5 . . ?
H23A C23 H23C 109.5 . . ?
H23B C23 H23C 109.5 . . ?
C22 C24 H24A 109.5 . . ?
C22 C24 H24B 109.5 . . ?
C22 C24 H24C 109.5 . . ?
H24A C24 H24B 109.5 . . ?
H24A C24 H24C 109.5 . . ?
H24B C24 H24C 109.5 . . ?
P1 C25 H25 107.9 . . ?
C26 C25 P1 110.85(16) . . ?
C26 C25 H25 107.9 . . ?
C26 C25 C27 109.4(2) . . ?
C27 C25 P1 112.71(16) . . ?
C27 C25 H25 107.9 . . ?
C25 C26 H26A 109.5 . . ?
C25 C26 H26B 109.5 . . ?
C25 C26 H26C 109.5 . . ?
H26A C26 H26B 109.5 . . ?
H26A C26 H26C 109.5 . . ?
H26B C26 H26C 109.5 . . ?
C25 C27 H27A 109.5 . . ?
C25 C27 H27B 109.5 . . ?
C25 C27 H27C 109.5 . . ?
H27A C27 H27B 109.5 . . ?
H27A C27 H27C 109.5 . . ?
H27B C27 H27C 109.5 . . ?
P2 C28 H28 108.5 . . ?
C29 C28 P2 111.07(16) . . ?
C29 C28 H28 108.5 . . ?
C30 C28 P2 111.72(17) . . ?
C30 C28 H28 108.5 . . ?
C30 C28 C29 108.6(2) . . ?
C28 C29 H29A 109.5 . . ?
C28 C29 H29B 109.5 . . ?
C28 C29 H29C 109.5 . . ?
H29A C29 H29B 109.5 . . ?
H29A C29 H29C 109.5 . . ?
H29B C29 H29C 109.5 . . ?
C28 C30 H30A 109.5 . . ?
C28 C30 H30B 109.5 . . ?
C28 C30 H30C 109.5 . . ?
H30A C30 H30B 109.5 . . ?
H30A C30 H30C 109.5 . . ?
H30B C30 H30C 109.5 . . ?
P2 C31 H31 108.4 . . ?
C32 C31 P2 112.32(16) . . ?
C32 C31 H31 108.4 . . ?
C32 C31 C33 109.2(2) . . ?
C33 C31 P2 110.12(17) . . ?
C33 C31 H31 108.4 . . ?
C31 C32 H32A 109.5 . . ?
C31 C32 H32B 109.5 . . ?
C31 C32 H32C 109.5 . . ?
H32A C32 H32B 109.5 . . ?
H32A C32 H32C 109.5 . . ?
H32B C32 H32C 109.5 . . ?
C31 C33 H33A 109.5 . . ?
C31 C33 H33B 109.5 . . ?
C31 C33 H33C 109.5 . . ?
H33A C33 H33B 109.5 . . ?
H33A C33 H33C 109.5 . . ?
H33B C33 H33C 109.5 . . ?
P3 Ir2 HA 78.2 . . ?
P3 Ir2 P4 157.37(2) . . ?
P4 Ir2 HA 90.4 . . ?
B2 Ir2 HA 122.8 . . ?
B2 Ir2 P3 85.39(7) . . ?
B2 Ir2 P4 84.57(7) . . ?
C34 Ir2 HA 172.9 . . ?
C34 Ir2 P3 100.67(7) . . ?
C34 Ir2 P4 92.98(7) . . ?
C34 Ir2 B2 63.77(9) . . ?
C43 P3 Ir2 105.98(8) . . ?
C43 P3 C55 106.02(11) . . ?
C43 P3 C58 104.43(10) . . ?
C55 P3 Ir2 118.89(8) . . ?
C58 P3 Ir2 117.19(8) . . ?
C58 P3 C55 103.00(11) . . ?
C49 P4 Ir2 102.96(8) . . ?
C49 P4 C61 103.03(11) . . ?
C49 P4 C64 105.36(13) . . ?
C49 P4 C64A 98.6(3) . . ?
C61 P4 Ir2 118.69(10) . . ?
C61 P4 C64A 118.8(4) . . ?
C64 P4 Ir2 125.98(13) . . ?
C64 P4 C61 98.26(17) . . ?
C64A P4 Ir2 110.7(4) . . ?
N2 B2 Ir2 90.08(13) . . ?
N2 B2 C48 109.01(18) . . ?
N2 B2 C50 114.01(18) . . ?
C48 B2 Ir2 111.87(15) . . ?
C50 B2 Ir2 109.31(15) . . ?
C50 B2 C48 118.92(18) . . ?
C34 N2 B2 99.14(17) . . ?
C34 N2 C38 124.98(18) . . ?
C38 N2 B2 135.82(18) . . ?
N2 C34 Ir2 106.10(14) . . ?
N2 C34 C35 116.8(2) . . ?
C35 C34 Ir2 137.00(18) . . ?
C34 C35 H35 119.6 . . ?
C36 C35 C34 120.8(2) . . ?
C36 C35 H35 119.6 . . ?
C35 C36 H36 119.5 . . ?
C35 C36 C37 121.0(2) . . ?
C37 C36 H36 119.5 . . ?
C38 C37 C36 117.9(2) . . ?
C39 C37 C36 123.5(2) . . ?
C39 C37 C38 118.7(2) . . ?
N2 C38 C37 118.4(2) . . ?
N2 C38 C42 121.61(19) . . ?
C42 C38 C37 120.0(2) . . ?
C37 C39 H39 119.7 . . ?
C40 C39 C37 120.6(2) . . ?
C40 C39 H39 119.7 . . ?
C39 C40 H40 119.9 . . ?
C39 C40 C41 120.2(2) . . ?
C41 C40 H40 119.9 . . ?
C40 C41 H41 119.6 . . ?
C42 C41 C40 120.9(2) . . ?
C42 C41 H41 119.6 . . ?
C38 C42 H42 120.2 . . ?
C41 C42 C38 119.6(2) . . ?
C41 C42 H42 120.2 . . ?
C44 C43 P3 122.84(18) . . ?
C44 C43 C48 121.5(2) . . ?
C48 C43 P3 115.59(17) . . ?
C43 C44 H44 119.8 . . ?
C45 C44 C43 120.5(2) . . ?
C45 C44 H44 119.8 . . ?
C44 C45 H45 120.4 . . ?
C46 C45 C44 119.3(2) . . ?
C46 C45 H45 120.4 . . ?
C45 C46 H46 120.0 . . ?
C45 C46 C47 120.0(2) . . ?
C47 C46 H46 120.0 . . ?
C46 C47 H47 118.7 . . ?
C46 C47 C48 122.7(2) . . ?
C48 C47 H47 118.7 . . ?
C43 C48 B2 120.9(2) . . ?
C43 C48 C47 115.9(2) . . ?
C47 C48 B2 123.2(2) . . ?
C50 C49 P4 115.98(17) . . ?
C54 C49 P4 122.33(18) . . ?
C54 C49 C50 121.6(2) . . ?
C49 C50 B2 119.38(19) . . ?
C51 C50 B2 124.3(2) . . ?
C51 C50 C49 116.3(2) . . ?
C50 C51 H51 118.9 . . ?
C52 C51 C50 122.1(2) . . ?
C52 C51 H51 118.9 . . ?
C51 C52 H52 119.9 . . ?
C53 C52 C51 120.1(2) . . ?
C53 C52 H52 119.9 . . ?
C52 C53 H53 120.2 . . ?
C52 C53 C54 119.6(2) . . ?
C54 C53 H53 120.2 . . ?
C49 C54 H54 119.9 . . ?
C53 C54 C49 120.3(2) . . ?
C53 C54 H54 119.9 . . ?
P3 C55 H55 106.1 . . ?
C56 C55 P3 110.16(18) . . ?
C56 C55 H55 106.1 . . ?
C56 C55 C57 110.1(2) . . ?
C57 C55 P3 117.56(18) . . ?
C57 C55 H55 106.1 . . ?
C55 C56 H56A 109.5 . . ?
C55 C56 H56B 109.5 . . ?
C55 C56 H56C 109.5 . . ?
H56A C56 H56B 109.5 . . ?
H56A C56 H56C 109.5 . . ?
H56B C56 H56C 109.5 . . ?
C55 C57 H57A 109.5 . . ?
C55 C57 H57B 109.5 . . ?
C55 C57 H57C 109.5 . . ?
H57A C57 H57B 109.5 . . ?
H57A C57 H57C 109.5 . . ?
H57B C57 H57C 109.5 . . ?
P3 C58 H58 107.9 . . ?
C59 C58 P3 110.04(16) . . ?
C59 C58 H58 107.9 . . ?
C59 C58 C60 110.7(2) . . ?
C60 C58 P3 112.24(16) . . ?
C60 C58 H58 107.9 . . ?
C58 C59 H59A 109.5 . . ?
C58 C59 H59B 109.5 . . ?
C58 C59 H59C 109.5 . . ?
H59A C59 H59B 109.5 . . ?
H59A C59 H59C 109.5 . . ?
H59B C59 H59C 109.5 . . ?
C58 C60 H60A 109.5 . . ?
C58 C60 H60B 109.5 . . ?
C58 C60 H60C 109.5 . . ?
H60A C60 H60B 109.5 . . ?
H60A C60 H60C 109.5 . . ?
H60B C60 H60C 109.5 . . ?
P4 C61 H61 107.4 . . ?
C62 C61 P4 112.41(18) . . ?
C62 C61 H61 107.4 . . ?
C62 C61 C63 109.7(3) . . ?
C63 C61 P4 112.4(2) . . ?
C63 C61 H61 107.4 . . ?
C61 C62 H62A 109.5 . . ?
C61 C62 H62B 109.5 . . ?
C61 C62 H62C 109.5 . . ?
H62A C62 H62B 109.5 . . ?
H62A C62 H62C 109.5 . . ?
H62B C62 H62C 109.5 . . ?
C61 C63 H63A 109.5 . . ?
C61 C63 H63B 109.5 . . ?
C61 C63 H63C 109.5 . . ?
H63A C63 H63B 109.5 . . ?
H63A C63 H63C 109.5 . . ?
H63B C63 H63C 109.5 . . ?
P4 C64 H64 108.2 . . ?
C65 C64 P4 111.1(3) . . ?
C65 C64 H64 108.2 . . ?
C66 C64 P4 111.8(3) . . ?
C66 C64 H64 108.2 . . ?
C66 C64 C65 109.2(3) . . ?
C64 C65 H65A 109.5 . . ?
C64 C65 H65B 109.5 . . ?
C64 C65 H65C 109.5 . . ?
H65A C65 H65B 109.5 . . ?
H65A C65 H65C 109.5 . . ?
H65B C65 H65C 109.5 . . ?
C64 C66 H66A 109.5 . . ?
C64 C66 H66B 109.5 . . ?
C64 C66 H66C 109.5 . . ?
H66A C66 H66B 109.5 . . ?
H66A C66 H66C 109.5 . . ?
H66B C66 H66C 109.5 . . ?
P4 C64A H64A 106.1 . . ?
C65A C64A P4 114.7(8) . . ?
C65A C64A H64A 106.1 . . ?
C65A C64A C66A 111.9(10) . . ?
C66A C64A P4 111.2(8) . . ?
C66A C64A H64A 106.1 . . ?
C64A C65A H65D 109.5 . . ?
C64A C65A H65E 109.5 . . ?
C64A C65A H65F 109.5 . . ?
H65D C65A H65E 109.5 . . ?
H65D C65A H65F 109.5 . . ?
H65E C65A H65F 109.5 . . ?
C64A C66A H66D 109.5 . . ?
C64A C66A H66E 109.5 . . ?
C64A C66A H66F 109.5 . . ?
H66D C66A H66E 109.5 . . ?
H66D C66A H66F 109.5 . . ?
H66E C66A H66F 109.5 . . ?
C2S C1S C7S 121.2(2) . . ?
C6S C1S C2S 118.3(2) . . ?
C6S C1S C7S 120.5(2) . . ?
C1S C2S H2S 119.5 . . ?
C3S C2S C1S 121.0(3) . . ?
C3S C2S H2S 119.5 . . ?
C2S C3S H3S 120.0 . . ?
C4S C3S C2S 120.1(3) . . ?
C4S C3S H3S 120.0 . . ?
C3S C4S H4S 120.2 . . ?
C3S C4S C5S 119.6(2) . . ?
C5S C4S H4S 120.2 . . ?
C4S C5S H5S 119.9 . . ?
C4S C5S C6S 120.1(3) . . ?
C6S C5S H5S 119.9 . . ?
C1S C6S C5S 120.9(2) . . ?
C1S C6S H6S 119.6 . . ?
C5S C6S H6S 119.6 . . ?
C1S C7S H7SA 109.5 . . ?
C1S C7S H7SB 109.5 . . ?
C1S C7S H7SC 109.5 . . ?
H7SA C7S H7SB 109.5 . . ?
H7SA C7S H7SC 109.5 . . ?
H7SB C7S H7SC 109.5 . . ?

loop_
_geom_bond_atom_site_label_1
_geom_bond_atom_site_label_2
_geom_bond_distance
_geom_bond_site_symmetry_2
_geom_bond_publ_flag
Ir1 H 1.4200 . ?
Ir1 P1 2.2755(6) . ?
Ir1 P2 2.2650(6) . ?
Ir1 B1 2.195(2) . ?
Ir1 C1 2.034(2) . ?
P1 C10 1.827(2) . ?
P1 C22 1.868(2) . ?
P1 C25 1.863(2) . ?
P2 C16 1.813(2) . ?
P2 C28 1.866(2) . ?
P2 C31 1.862(2) . ?
B1 N1 1.605(3) . ?
B1 C15 1.620(3) . ?
B1 C17 1.626(3) . ?
N1 C1 1.354(3) . ?
N1 C5 1.377(3) . ?
C1 C2 1.434(3) . ?
C2 H2 0.9500 . ?
C2 C3 1.360(3) . ?
C3 H3 0.9500 . ?
C3 C4 1.429(3) . ?
C4 C5 1.416(3) . ?
C4 C6 1.410(3) . ?
C5 C9 1.404(3) . ?
C6 H6 0.9500 . ?
C6 C7 1.371(3) . ?
C7 H7 0.9500 . ?
C7 C8 1.407(3) . ?
C8 H8 0.9500 . ?
C8 C9 1.378(3) . ?
C9 H9 0.9500 . ?
C10 C11 1.401(3) . ?
C10 C15 1.407(3) . ?
C11 H11 0.9500 . ?
C11 C12 1.386(3) . ?
C12 H12 0.9500 . ?
C12 C13 1.385(4) . ?
C13 H13 0.9500 . ?
C13 C14 1.391(3) . ?
C14 H14 0.9500 . ?
C14 C15 1.410(3) . ?
C16 C17 1.409(3) . ?
C16 C21 1.395(3) . ?
C17 C18 1.407(3) . ?
C18 H18 0.9500 . ?
C18 C19 1.388(3) . ?
C19 H19 0.9500 . ?
C19 C20 1.381(4) . ?
C20 H20 0.9500 . ?
C20 C21 1.385(3) . ?
C21 H21 0.9500 . ?
C22 H22 1.0000 . ?
C22 C23 1.530(4) . ?
C22 C24 1.534(3) . ?
C23 H23A 0.9800 . ?
C23 H23B 0.9800 . ?
C23 H23C 0.9800 . ?
C24 H24A 0.9800 . ?
C24 H24B 0.9800 . ?
C24 H24C 0.9800 . ?
C25 H25 1.0000 . ?
C25 C26 1.530(4) . ?
C25 C27 1.531(3) . ?
C26 H26A 0.9800 . ?
C26 H26B 0.9800 . ?
C26 H26C 0.9800 . ?
C27 H27A 0.9800 . ?
C27 H27B 0.9800 . ?
C27 H27C 0.9800 . ?
C28 H28 1.0000 . ?
C28 C29 1.529(4) . ?
C28 C30 1.527(3) . ?
C29 H29A 0.9800 . ?
C29 H29B 0.9800 . ?
C29 H29C 0.9800 . ?
C30 H30A 0.9800 . ?
C30 H30B 0.9800 . ?
C30 H30C 0.9800 . ?
C31 H31 1.0000 . ?
C31 C32 1.526(3) . ?
C31 C33 1.535(3) . ?
C32 H32A 0.9800 . ?
C32 H32B 0.9800 . ?
C32 H32C 0.9800 . ?
C33 H33A 0.9800 . ?
C33 H33B 0.9800 . ?
C33 H33C 0.9800 . ?
Ir2 HA 1.4203 . ?
Ir2 P3 2.2725(6) . ?
Ir2 P4 2.2753(6) . ?
Ir2 B2 2.209(2) . ?
Ir2 C34 2.029(2) . ?
P3 C43 1.819(2) . ?
P3 C55 1.867(2) . ?
P3 C58 1.850(2) . ?
P4 C49 1.830(2) . ?
P4 C61 1.862(3) . ?
P4 C64 1.862(4) . ?
P4 C64A 1.946(11) . ?
B2 N2 1.595(3) . ?
B2 C48 1.623(3) . ?
B2 C50 1.621(3) . ?
N2 C34 1.344(3) . ?
N2 C38 1.374(3) . ?
C34 C35 1.440(3) . ?
C35 H35 0.9500 . ?
C35 C36 1.355(3) . ?
C36 H36 0.9500 . ?
C36 C37 1.424(3) . ?
C37 C38 1.418(3) . ?
C37 C39 1.411(3) . ?
C38 C42 1.405(3) . ?
C39 H39 0.9500 . ?
C39 C40 1.367(4) . ?
C40 H40 0.9500 . ?
C40 C41 1.407(3) . ?
C41 H41 0.9500 . ?
C41 C42 1.373(3) . ?
C42 H42 0.9500 . ?
C43 C44 1.399(3) . ?
C43 C48 1.406(3) . ?
C44 H44 0.9500 . ?
C44 C45 1.389(3) . ?
C45 H45 0.9500 . ?
C45 C46 1.384(4) . ?
C46 H46 0.9500 . ?
C46 C47 1.386(3) . ?
C47 H47 0.9500 . ?
C47 C48 1.410(3) . ?
C49 C50 1.410(3) . ?
C49 C54 1.396(3) . ?
C50 C51 1.406(3) . ?
C51 H51 0.9500 . ?
C51 C52 1.394(3) . ?
C52 H52 0.9500 . ?
C52 C53 1.378(4) . ?
C53 H53 0.9500 . ?
C53 C54 1.389(3) . ?
C54 H54 0.9500 . ?
C55 H55 1.0000 . ?
C55 C56 1.523(4) . ?
C55 C57 1.539(4) . ?
C56 H56A 0.9800 . ?
C56 H56B 0.9800 . ?
C56 H56C 0.9800 . ?
C57 H57A 0.9800 . ?
C57 H57B 0.9800 . ?
C57 H57C 0.9800 . ?
C58 H58 1.0000 . ?
C58 C59 1.528(3) . ?
C58 C60 1.528(3) . ?
C59 H59A 0.9800 . ?
C59 H59B 0.9800 . ?
C59 H59C 0.9800 . ?
C60 H60A 0.9800 . ?
C60 H60B 0.9800 . ?
C60 H60C 0.9800 . ?
C61 H61 1.0000 . ?
C61 C62 1.517(4) . ?
C61 C63 1.527(4) . ?
C62 H62A 0.9800 . ?
C62 H62B 0.9800 . ?
C62 H62C 0.9800 . ?
C63 H63A 0.9800 . ?
C63 H63B 0.9800 . ?
C63 H63C 0.9800 . ?
C64 H64 1.0000 . ?
C64 C65 1.538(5) . ?
C64 C66 1.529(5) . ?
C65 H65A 0.9800 . ?
C65 H65B 0.9800 . ?
C65 H65C 0.9800 . ?
C66 H66A 0.9800 . ?
C66 H66B 0.9800 . ?
C66 H66C 0.9800 . ?
C64A H64A 1.0000 . ?
C64A C65A 1.508(11) . ?
C64A C66A 1.522(12) . ?
C65A H65D 0.9800 . ?
C65A H65E 0.9800 . ?
C65A H65F 0.9800 . ?
C66A H66D 0.9800 . ?
C66A H66E 0.9800 . ?
C66A H66F 0.9800 . ?
C1S C2S 1.393(4) . ?
C1S C6S 1.388(4) . ?
C1S C7S 1.504(3) . ?
C2S H2S 0.9500 . ?
C2S C3S 1.385(4) . ?
C3S H3S 0.9500 . ?
C3S C4S 1.383(4) . ?
C4S H4S 0.9500 . ?
C4S C5S 1.384(4) . ?
C5S H5S 0.9500 . ?
C5S C6S 1.390(4) . ?
C6S H6S 0.9500 . ?
C7S H7SA 0.9800 . ?
C7S H7SB 0.9800 . ?
C7S H7SC 0.9800 . ?

loop_
_geom_torsion_atom_site_label_1
_geom_torsion_atom_site_label_2
_geom_torsion_atom_site_label_3
_geom_torsion_atom_site_label_4
_geom_torsion
_geom_torsion_site_symmetry_1
_geom_torsion_site_symmetry_2
_geom_torsion_site_symmetry_3
_geom_torsion_site_symmetry_4
_geom_torsion_publ_flag
Ir1 P1 C10 C11 165.83(17) . . . . ?
Ir1 P1 C10 C15 -8.61(17) . . . . ?
Ir1 P1 C22 C23 82.02(18) . . . . ?
Ir1 P1 C22 C24 -41.4(2) . . . . ?
Ir1 P1 C25 C26 57.82(19) . . . . ?
Ir1 P1 C25 C27 -65.23(19) . . . . ?
Ir1 P2 C16 C17 6.93(18) . . . . ?
Ir1 P2 C16 C21 -179.16(18) . . . . ?
Ir1 P2 C28 C29 -72.06(19) . . . . ?
Ir1 P2 C28 C30 49.3(2) . . . . ?
Ir1 P2 C31 C32 -53.08(19) . . . . ?
Ir1 P2 C31 C33 68.79(19) . . . . ?
Ir1 B1 N1 C1 6.97(15) . . . . ?
Ir1 B1 N1 C5 -174.9(2) . . . . ?
Ir1 B1 C15 C10 24.4(2) . . . . ?
Ir1 B1 C15 C14 -156.51(18) . . . . ?
Ir1 B1 C17 C16 0.8(2) . . . . ?
Ir1 B1 C17 C18 -175.50(16) . . . . ?
Ir1 C1 C2 C3 -172.80(19) . . . . ?
P1 C10 C11 C12 -171.83(18) . . . . ?
P1 C10 C15 B1 -9.8(3) . . . . ?
P1 C10 C15 C14 171.01(16) . . . . ?
P2 C16 C17 B1 -5.3(3) . . . . ?
P2 C16 C17 C18 171.29(15) . . . . ?
P2 C16 C21 C20 -172.50(19) . . . . ?
B1 N1 C1 Ir1 -7.78(16) . . . . ?
B1 N1 C1 C2 176.23(19) . . . . ?
B1 N1 C5 C4 -175.8(2) . . . . ?
B1 N1 C5 C9 6.3(4) . . . . ?
B1 C17 C18 C19 178.5(2) . . . . ?
N1 B1 C15 C10 -74.0(2) . . . . ?
N1 B1 C15 C14 105.1(2) . . . . ?
N1 B1 C17 C16 98.4(2) . . . . ?
N1 B1 C17 C18 -77.8(2) . . . . ?
N1 C1 C2 C3 1.3(3) . . . . ?
N1 C5 C9 C8 -179.9(2) . . . . ?
C1 N1 C5 C4 2.0(3) . . . . ?
C1 N1 C5 C9 -175.9(2) . . . . ?
C1 C2 C3 C4 -0.4(3) . . . . ?
C2 C3 C4 C5 0.1(3) . . . . ?
C2 C3 C4 C6 -179.6(2) . . . . ?
C3 C4 C5 N1 -0.8(3) . . . . ?
C3 C4 C5 C9 177.1(2) . . . . ?
C3 C4 C6 C7 -179.0(2) . . . . ?
C4 C5 C9 C8 2.3(3) . . . . ?
C4 C6 C7 C8 1.5(4) . . . . ?
C5 N1 C1 Ir1 173.80(16) . . . . ?
C5 N1 C1 C2 -2.2(3) . . . . ?
C5 C4 C6 C7 1.3(3) . . . . ?
C6 C4 C5 N1 178.9(2) . . . . ?
C6 C4 C5 C9 -3.2(3) . . . . ?
C6 C7 C8 C9 -2.4(4) . . . . ?
C7 C8 C9 C5 0.5(3) . . . . ?
C10 P1 C22 C23 -36.39(19) . . . . ?
C10 P1 C22 C24 -159.77(17) . . . . ?
C10 P1 C25 C26 171.47(18) . . . . ?
C10 P1 C25 C27 48.4(2) . . . . ?
C10 C11 C12 C13 0.7(4) . . . . ?
C11 C10 C15 B1 175.7(2) . . . . ?
C11 C10 C15 C14 -3.5(3) . . . . ?
C11 C12 C13 C14 -2.3(4) . . . . ?
C12 C13 C14 C15 1.0(4) . . . . ?
C13 C14 C15 B1 -177.3(2) . . . . ?
C13 C14 C15 C10 1.8(3) . . . . ?
C15 B1 N1 C1 118.61(19) . . . . ?
C15 B1 N1 C5 -63.2(3) . . . . ?
C15 B1 C17 C16 -130.3(2) . . . . ?
C15 B1 C17 C18 53.5(3) . . . . ?
C15 C10 C11 C12 2.3(3) . . . . ?
C16 P2 C28 C29 44.69(19) . . . . ?
C16 P2 C28 C30 166.09(18) . . . . ?
C16 P2 C31 C32 -169.20(17) . . . . ?
C16 P2 C31 C33 -47.3(2) . . . . ?
C16 C17 C18 C19 2.1(3) . . . . ?
C17 B1 N1 C1 -106.53(19) . . . . ?
C17 B1 N1 C5 71.6(3) . . . . ?
C17 B1 C15 C10 156.4(2) . . . . ?
C17 B1 C15 C14 -24.5(3) . . . . ?
C17 C16 C21 C20 1.1(4) . . . . ?
C17 C18 C19 C20 0.0(3) . . . . ?
C18 C19 C20 C21 -1.7(3) . . . . ?
C19 C20 C21 C16 1.1(4) . . . . ?
C21 C16 C17 B1 -179.2(2) . . . . ?
C21 C16 C17 C18 -2.6(3) . . . . ?
C22 P1 C10 C11 -63.8(2) . . . . ?
C22 P1 C10 C15 121.76(17) . . . . ?
C22 P1 C25 C26 -79.11(19) . . . . ?
C22 P1 C25 C27 157.85(18) . . . . ?
C25 P1 C10 C11 42.8(2) . . . . ?
C25 P1 C10 C15 -131.59(17) . . . . ?
C25 P1 C22 C23 -144.20(17) . . . . ?
C25 P1 C22 C24 92.42(18) . . . . ?
C28 P2 C16 C17 -120.93(17) . . . . ?
C28 P2 C16 C21 53.0(2) . . . . ?
C28 P2 C31 C32 84.73(19) . . . . ?
C28 P2 C31 C33 -153.39(18) . . . . ?
C31 P2 C16 C17 130.86(17) . . . . ?
C31 P2 C16 C21 -55.2(2) . . . . ?
C31 P2 C28 C29 152.51(18) . . . . ?
C31 P2 C28 C30 -86.1(2) . . . . ?
Ir2 P3 C43 C44 177.04(17) . . . . ?
Ir2 P3 C43 C48 -5.80(18) . . . . ?
Ir2 P3 C55 C56 68.6(2) . . . . ?
Ir2 P3 C55 C57 -164.19(18) . . . . ?
Ir2 P3 C58 C59 65.48(19) . . . . ?
Ir2 P3 C58 C60 -58.30(19) . . . . ?
Ir2 P4 C49 C50 16.11(18) . . . . ?
Ir2 P4 C49 C54 -159.98(18) . . . . ?
Ir2 P4 C61 C62 57.1(2) . . . . ?
Ir2 P4 C61 C63 -67.2(3) . . . . ?
Ir2 P4 C64 C65 41.8(3) . . . . ?
Ir2 P4 C64 C66 -80.5(3) . . . . ?
Ir2 B2 N2 C34 -7.76(16) . . . . ?
Ir2 B2 N2 C38 175.0(2) . . . . ?
Ir2 B2 C48 C43 -3.1(2) . . . . ?
Ir2 B2 C48 C47 176.03(16) . . . . ?
Ir2 B2 C50 C49 -22.9(2) . . . . ?
Ir2 B2 C50 C51 156.45(17) . . . . ?
Ir2 C34 C35 C36 176.2(2) . . . . ?
P3 C43 C44 C45 174.44(18) . . . . ?
P3 C43 C48 B2 6.0(3) . . . . ?
P3 C43 C48 C47 -173.16(16) . . . . ?
P4 C49 C50 B2 3.7(3) . . . . ?
P4 C49 C50 C51 -175.67(16) . . . . ?
P4 C49 C54 C53 174.52(18) . . . . ?
B2 N2 C34 Ir2 8.81(18) . . . . ?
B2 N2 C34 C35 -174.4(2) . . . . ?
B2 N2 C38 C37 171.3(2) . . . . ?
B2 N2 C38 C42 -10.0(4) . . . . ?
B2 C50 C51 C52 -178.7(2) . . . . ?
N2 B2 C48 C43 -101.1(2) . . . . ?
N2 B2 C48 C47 78.0(2) . . . . ?
N2 B2 C50 C49 76.2(3) . . . . ?
N2 B2 C50 C51 -104.5(2) . . . . ?
N2 C34 C35 C36 0.8(3) . . . . ?
N2 C38 C42 C41 178.1(2) . . . . ?
C34 N2 C38 C37 -5.4(3) . . . . ?
C34 N2 C38 C42 173.3(2) . . . . ?
C34 C35 C36 C37 -2.5(4) . . . . ?
C35 C36 C37 C38 0.4(3) . . . . ?
C35 C36 C37 C39 -179.5(2) . . . . ?
C36 C37 C38 N2 3.3(3) . . . . ?
C36 C37 C38 C42 -175.3(2) . . . . ?
C36 C37 C39 C40 177.5(2) . . . . ?
C37 C38 C42 C41 -3.3(3) . . . . ?
C37 C39 C40 C41 -1.1(4) . . . . ?
C38 N2 C34 Ir2 -173.52(17) . . . . ?
C38 N2 C34 C35 3.3(3) . . . . ?
C38 C37 C39 C40 -2.4(3) . . . . ?
C39 C37 C38 N2 -176.8(2) . . . . ?
C39 C37 C38 C42 4.6(3) . . . . ?
C39 C40 C41 C42 2.4(4) . . . . ?
C40 C41 C42 C38 -0.2(3) . . . . ?
C43 P3 C55 C56 -50.5(2) . . . . ?
C43 P3 C55 C57 76.8(2) . . . . ?
C43 P3 C58 C59 -177.66(18) . . . . ?
C43 P3 C58 C60 58.6(2) . . . . ?
C43 C44 C45 C46 -0.6(4) . . . . ?
C44 C43 C48 B2 -176.8(2) . . . . ?
C44 C43 C48 C47 4.0(3) . . . . ?
C44 C45 C46 C47 1.9(4) . . . . ?
C45 C46 C47 C48 -0.3(4) . . . . ?
C46 C47 C48 B2 178.2(2) . . . . ?
C46 C47 C48 C43 -2.7(3) . . . . ?
C48 B2 N2 C34 105.5(2) . . . . ?
C48 B2 N2 C38 -71.8(3) . . . . ?
C48 B2 C50 C49 -153.0(2) . . . . ?
C48 B2 C50 C51 26.3(3) . . . . ?
C48 C43 C44 C45 -2.6(3) . . . . ?
C49 P4 C61 C62 -55.8(2) . . . . ?
C49 P4 C61 C63 179.9(2) . . . . ?
C49 P4 C64 C65 160.9(3) . . . . ?
C49 P4 C64 C66 38.6(3) . . . . ?
C49 C50 C51 C52 0.6(3) . . . . ?
C50 B2 N2 C34 -119.0(2) . . . . ?
C50 B2 N2 C38 63.7(3) . . . . ?
C50 B2 C48 C43 125.9(2) . . . . ?
C50 B2 C48 C47 -55.0(3) . . . . ?
C50 C49 C54 C53 -1.4(4) . . . . ?
C50 C51 C52 C53 -0.8(3) . . . . ?
C51 C52 C53 C54 -0.1(4) . . . . ?
C52 C53 C54 C49 1.2(4) . . . . ?
C54 C49 C50 B2 179.8(2) . . . . ?
C54 C49 C50 C51 0.5(3) . . . . ?
C55 P3 C43 C44 -55.7(2) . . . . ?
C55 P3 C43 C48 121.44(17) . . . . ?
C55 P3 C58 C59 -67.1(2) . . . . ?
C55 P3 C58 C60 169.16(18) . . . . ?
C58 P3 C43 C44 52.7(2) . . . . ?
C58 P3 C43 C48 -130.17(17) . . . . ?
C58 P3 C55 C56 -159.89(18) . . . . ?
C58 P3 C55 C57 -32.7(2) . . . . ?
C61 P4 C49 C50 140.09(18) . . . . ?
C61 P4 C49 C54 -36.0(2) . . . . ?
C61 P4 C64 C65 -93.1(3) . . . . ?
C61 P4 C64 C66 144.6(3) . . . . ?
C64 P4 C49 C50 -117.4(2) . . . . ?
C64 P4 C49 C54 66.5(2) . . . . ?
C64 P4 C61 C62 -163.7(2) . . . . ?
C64 P4 C61 C63 72.0(3) . . . . ?
C64A P4 C49 C50 -97.5(4) . . . . ?
C64A P4 C49 C54 86.4(4) . . . . ?
C64A P4 C61 C62 -163.4(4) . . . . ?
C64A P4 C61 C63 72.3(4) . . . . ?
C1S C2S C3S C4S 0.3(4) . . . . ?
C2S C1S C6S C5S 0.5(4) . . . . ?
C2S C3S C4S C5S -0.6(4) . . . . ?
C3S C4S C5S C6S 0.9(4) . . . . ?
C4S C5S C6S C1S -0.8(4) . . . . ?
C6S C1S C2S C3S -0.2(4) . . . . ?
C7S C1S C2S C3S -179.6(3) . . . . ?
C7S C1S C6S C5S 179.9(2) . . . . ?
